data_4125538
loop_
_publ_author_name
'McAtee, Christopher C.'
'Riehl, Paul S.'
'Schindler, Corinna S.'

_publ_section_title
;
 Polycyclic Aromatic Hydrocarbons via Iron(III)-Catalyzed Carbonyl-Olefin
 Metathesis.
;
_journal_issue 8
_journal_name_full 'Journal of the American Chemical Society'
_journal_page_first 2960
_journal_page_last 2963
_journal_paper_doi 10.1021/jacs.7b01114
_journal_volume 139
_journal_year 2017
_chemical_formula_moiety 'C22 H18 O'
_chemical_formula_sum 'C22 H18 O'
_chemical_formula_weight 298.36
_space_group_crystal_system triclinic
_space_group_IT_number 2
_space_group_name_Hall '-P 1'
_space_group_name_H-M_alt 'P -1'
_symmetry_space_group_name_Hall '-P 1'
_symmetry_space_group_name_H-M 'P -1'
_atom_sites_solution_hydrogens geom
_atom_sites_solution_primary direct
_atom_sites_solution_secondary difmap
_audit_creation_method SHELXL-2014/6
_cell_angle_alpha 77.261(5)
_cell_angle_beta 84.541(6)
_cell_angle_gamma 71.939(5)
_cell_formula_units_Z 2
_cell_length_a 7.85230(10)
_cell_length_b 9.3906(2)
_cell_length_c 11.5779(8)
_cell_measurement_reflns_used 5758
_cell_measurement_temperature 85(2)
_cell_measurement_theta_max 68.20
_cell_measurement_theta_min 3.90
_cell_volume 791.35(6)
_computing_cell_refinement 'CrystalClear-SM Expert 2.0 r16'
_computing_data_collection 'CrystalClear-SM Expert 2.0 r16 (Rigaku, 2014)'
_computing_data_reduction 'CrystalClear-SM Expert 2.0 r16'
_computing_molecular_graphics 'Bruker SHELXTL'
_computing_publication_material 'Bruker SHELXTL'
_computing_structure_refinement 'SHELXL-2014/6 (Sheldrick, 2014)'
_computing_structure_solution 'SHELXT (Sheldrick, 2014)'
_diffrn_ambient_temperature 85(2)
_diffrn_detector_area_resol_mean 14.629
_diffrn_measured_fraction_theta_full 0.978
_diffrn_measured_fraction_theta_max 0.976
_diffrn_measurement_device_type 'Rigaku Saturn944+ CCD'
_diffrn_measurement_method \w
_diffrn_radiation_type CuK\a
_diffrn_radiation_wavelength 1.54178
_diffrn_reflns_av_R_equivalents 0.0465
_diffrn_reflns_av_unetI/netI 0.0381
_diffrn_reflns_Laue_measured_fraction_full 0.978
_diffrn_reflns_Laue_measured_fraction_max 0.976
_diffrn_reflns_limit_h_max 9
_diffrn_reflns_limit_h_min -9
_diffrn_reflns_limit_k_max 11
_diffrn_reflns_limit_k_min -11
_diffrn_reflns_limit_l_max 13
_diffrn_reflns_limit_l_min -13
_diffrn_reflns_number 12297
_diffrn_reflns_point_group_measured_fraction_full 0.978
_diffrn_reflns_point_group_measured_fraction_max 0.976
_diffrn_reflns_theta_full 67.679
_diffrn_reflns_theta_max 68.215
_diffrn_reflns_theta_min 3.916
_diffrn_source 'micro-focus rotating anode'
_exptl_absorpt_coefficient_mu 0.580
_exptl_absorpt_correction_T_max 0.925
_exptl_absorpt_correction_T_min 0.843
_exptl_absorpt_correction_type multi-scan
_exptl_absorpt_process_details
;
    Higashi, T. (1995). Program for Absorption Correction.
    Rigaku Corporation, Tokyo, Japan.
;
_exptl_crystal_colour colorless
_exptl_crystal_density_diffrn 1.252
_exptl_crystal_density_method 'not measured'
_exptl_crystal_description block
_exptl_crystal_F_000 316
_exptl_crystal_size_max 0.160
_exptl_crystal_size_mid 0.160
_exptl_crystal_size_min 0.140
_refine_diff_density_max 0.239
_refine_diff_density_min -0.296
_refine_diff_density_rms 0.070
_refine_ls_extinction_coef 0.077(3)
_refine_ls_extinction_expression Fc^*^=kFc[1+0.001xFc^2^\l^3^/sin(2\q)]^-1/4^
_refine_ls_extinction_method SHELXL
_refine_ls_goodness_of_fit_ref 1.122
_refine_ls_hydrogen_treatment constr
_refine_ls_matrix_type full
_refine_ls_number_parameters 210
_refine_ls_number_reflns 2831
_refine_ls_number_restraints 0
_refine_ls_restrained_S_all 1.122
_refine_ls_R_factor_all 0.0454
_refine_ls_R_factor_gt 0.0446
_refine_ls_shift/su_max 0.000
_refine_ls_shift/su_mean 0.000
_refine_ls_structure_factor_coef Fsqd
_refine_ls_weighting_details 'w=1/[\s^2^(Fo^2^)+(0.0465P)^2^+0.2892P] where P=(Fo^2^+2Fc^2^)/3'
_refine_ls_weighting_scheme calc
_refine_ls_wR_factor_gt 0.1039
_refine_ls_wR_factor_ref 0.1045
_reflns_Friedel_coverage 0.000
_reflns_number_gt 2729
_reflns_number_total 2831
_reflns_threshold_expression 'I > 2\s(I)'
_cod_data_source_file ja7b01114_si_002.cif
_cod_data_source_block ccmesty
_cod_depositor_comments 'Adding full bibliography for 4125538.cif.'
_cod_database_code 4125538
_shelx_space_group_comment
; 
The symmetry employed for this shelxl refinement is uniquely defined 
by the following loop, which should always be used as a source of 
symmetry information in preference to the above space-group names. 
They are only intended as comments. 
;
_shelx_estimated_absorpt_t_min 0.913
_shelx_estimated_absorpt_t_max 0.923
_shelxl_version_number 2014/6

loop_
_space_group_symop_operation_xyz
'x, y, z'
'-x, -y, -z'

loop_
_atom_site_label
_atom_site_type_symbol
_atom_site_fract_x
_atom_site_fract_y
_atom_site_fract_z
_atom_site_U_iso_or_equiv
_atom_site_adp_type
_atom_site_occupancy
_atom_site_site_symmetry_order
_atom_site_calc_flag
_atom_site_refinement_flags_posn
_atom_site_refinement_flags_adp
O1 O 0.22946(11) 0.84714(10) 0.14428(7) 0.0186(2) Uani 1 1 d . .
C1 C 0.44213(18) 0.71074(15) 0.01718(11) 0.0220(3) Uani 1 1 d . .
H1A H 0.3522 0.6609 0.0094 0.033 Uiso 1 1 calc R U
H1B H 0.5584 0.6332 0.0338 0.033 Uiso 1 1 calc R U
H1C H 0.4518 0.7827 -0.0568 0.033 Uiso 1 1 calc R U
C2 C 0.38673(15) 0.79591(13) 0.11736(10) 0.0153(3) Uani 1 1 d . .
C3 C 0.53134(15) 0.81979(13) 0.17991(11) 0.0155(3) Uani 1 1 d . .
C4 C 0.67026(16) 0.86337(14) 0.11167(11) 0.0193(3) Uani 1 1 d . .
H4 H 0.6752 0.8700 0.0284 0.023 Uiso 1 1 calc R U
C5 C 0.80114(17) 0.89713(15) 0.16398(12) 0.0237(3) Uani 1 1 d . .
H5 H 0.8933 0.9293 0.1167 0.028 Uiso 1 1 calc R U
C6 C 0.79606(18) 0.88346(15) 0.28584(13) 0.0247(3) Uani 1 1 d . .
H6 H 0.8861 0.9049 0.3224 0.030 Uiso 1 1 calc R U
C7 C 0.65976(17) 0.83847(14) 0.35470(11) 0.0210(3) Uani 1 1 d . .
H7 H 0.6584 0.8289 0.4382 0.025 Uiso 1 1 calc R U
C8 C 0.52447(16) 0.80696(13) 0.30363(11) 0.0162(3) Uani 1 1 d . .
C9 C 0.38144(16) 0.75785(14) 0.38083(10) 0.0160(3) Uani 1 1 d . .
C10 C 0.27505(17) 0.85315(14) 0.45410(10) 0.0184(3) Uani 1 1 d . .
H10 H 0.2956 0.9477 0.4541 0.022 Uiso 1 1 calc R U
C11 C 0.14010(17) 0.81185(14) 0.52676(11) 0.0194(3) Uani 1 1 d . .
H11 H 0.0695 0.8773 0.5766 0.023 Uiso 1 1 calc R U
C12 C 0.10851(16) 0.67439(15) 0.52639(11) 0.0191(3) Uani 1 1 d . .
H12 H 0.0142 0.6467 0.5745 0.023 Uiso 1 1 calc R U
C13 C 0.21496(16) 0.57770(14) 0.45560(10) 0.0172(3) Uani 1 1 d . .
H13 H 0.1936 0.4832 0.4566 0.021 Uiso 1 1 calc R U
C14 C 0.35305(16) 0.61639(14) 0.38285(10) 0.0156(3) Uani 1 1 d . .
C15 C 0.48161(16) 0.50357(14) 0.32115(10) 0.0166(3) Uani 1 1 d . .
H15 H 0.6019 0.5065 0.3171 0.020 Uiso 1 1 calc R U
C16 C 0.45453(16) 0.39794(14) 0.27012(10) 0.0171(3) Uani 1 1 d . .
H16 H 0.5609 0.3250 0.2496 0.021 Uiso 1 1 calc R U
C17 C 0.28701(16) 0.37602(14) 0.24046(10) 0.0161(3) Uani 1 1 d . .
C18 C 0.13490(16) 0.49798(14) 0.20257(10) 0.0177(3) Uani 1 1 d . .
H18 H 0.1330 0.5997 0.2024 0.021 Uiso 1 1 calc R U
C19 C -0.01303(17) 0.47122(15) 0.16535(11) 0.0214(3) Uani 1 1 d . .
H19 H -0.1153 0.5549 0.1394 0.026 Uiso 1 1 calc R U
C20 C -0.01316(18) 0.32319(16) 0.16566(11) 0.0232(3) Uani 1 1 d . .
H20 H -0.1148 0.3058 0.1396 0.028 Uiso 1 1 calc R U
C21 C 0.13567(18) 0.20089(15) 0.20410(11) 0.0218(3) Uani 1 1 d . .
H21 H 0.1356 0.0993 0.2056 0.026 Uiso 1 1 calc R U
C22 C 0.28459(17) 0.22738(14) 0.24029(11) 0.0191(3) Uani 1 1 d . .
H22 H 0.3868 0.1433 0.2654 0.023 Uiso 1 1 calc R U

loop_
_atom_site_aniso_label
_atom_site_aniso_U_11
_atom_site_aniso_U_22
_atom_site_aniso_U_33
_atom_site_aniso_U_23
_atom_site_aniso_U_13
_atom_site_aniso_U_12
O1 0.0155(5) 0.0195(5) 0.0205(5) -0.0030(4) -0.0017(3) -0.0052(3)
C1 0.0261(7) 0.0229(7) 0.0185(6) -0.0066(5) 0.0001(5) -0.0081(5)
C2 0.0175(6) 0.0129(6) 0.0142(6) 0.0005(5) -0.0009(4) -0.0049(5)
C3 0.0146(6) 0.0115(6) 0.0192(6) -0.0029(5) -0.0016(4) -0.0018(4)
C4 0.0165(6) 0.0169(6) 0.0217(6) -0.0013(5) 0.0001(5) -0.0029(5)
C5 0.0163(6) 0.0197(7) 0.0331(7) 0.0013(5) -0.0015(5) -0.0067(5)
C6 0.0205(6) 0.0199(7) 0.0350(8) -0.0014(6) -0.0105(5) -0.0079(5)
C7 0.0241(7) 0.0168(6) 0.0224(7) -0.0024(5) -0.0076(5) -0.0058(5)
C8 0.0169(6) 0.0109(6) 0.0198(6) -0.0030(5) -0.0029(5) -0.0021(5)
C9 0.0174(6) 0.0167(6) 0.0132(6) -0.0016(5) -0.0047(4) -0.0037(5)
C10 0.0233(6) 0.0150(6) 0.0165(6) -0.0032(5) -0.0028(5) -0.0045(5)
C11 0.0215(6) 0.0185(6) 0.0154(6) -0.0044(5) -0.0009(5) -0.0010(5)
C12 0.0178(6) 0.0233(7) 0.0147(6) -0.0015(5) -0.0012(4) -0.0056(5)
C13 0.0195(6) 0.0168(6) 0.0159(6) -0.0017(5) -0.0039(5) -0.0063(5)
C14 0.0171(6) 0.0159(6) 0.0133(6) -0.0020(5) -0.0047(4) -0.0036(5)
C15 0.0165(6) 0.0161(6) 0.0158(6) -0.0005(5) -0.0018(4) -0.0042(5)
C16 0.0176(6) 0.0147(6) 0.0165(6) -0.0026(5) 0.0000(4) -0.0018(5)
C17 0.0201(6) 0.0169(6) 0.0116(5) -0.0038(5) 0.0026(4) -0.0064(5)
C18 0.0219(6) 0.0161(6) 0.0158(6) -0.0031(5) 0.0006(5) -0.0068(5)
C19 0.0215(6) 0.0230(7) 0.0187(6) -0.0025(5) -0.0017(5) -0.0062(5)
C20 0.0249(7) 0.0314(7) 0.0194(6) -0.0085(5) 0.0013(5) -0.0154(6)
C21 0.0296(7) 0.0210(7) 0.0197(6) -0.0089(5) 0.0066(5) -0.0132(5)
C22 0.0226(6) 0.0173(6) 0.0171(6) -0.0052(5) 0.0040(5) -0.0056(5)

loop_
_atom_type_symbol
_atom_type_description
_atom_type_scat_dispersion_real
_atom_type_scat_dispersion_imag
_atom_type_scat_source
C C 0.0181 0.0091 'International Tables Vol C Tables 4.2.6.8 and 6.1.1.4'
H H 0.0000 0.0000 'International Tables Vol C Tables 4.2.6.8 and 6.1.1.4'
O O 0.0492 0.0322 'International Tables Vol C Tables 4.2.6.8 and 6.1.1.4'

loop_
_geom_angle_atom_site_label_1
_geom_angle_atom_site_label_2
_geom_angle_atom_site_label_3
_geom_angle
C2 C1 H1A 109.5
C2 C1 H1B 109.5
H1A C1 H1B 109.5
C2 C1 H1C 109.5
H1A C1 H1C 109.5
H1B C1 H1C 109.5
O1 C2 C3 121.19(10)
O1 C2 C1 120.91(11)
C3 C2 C1 117.88(10)
C4 C3 C8 120.03(11)
C4 C3 C2 118.33(11)
C8 C3 C2 121.56(10)
C5 C4 C3 120.86(12)
C5 C4 H4 119.6
C3 C4 H4 119.6
C6 C5 C4 119.40(12)
C6 C5 H5 120.3
C4 C5 H5 120.3
C5 C6 C7 120.22(12)
C5 C6 H6 119.9
C7 C6 H6 119.9
C6 C7 C8 121.34(12)
C6 C7 H7 119.3
C8 C7 H7 119.3
C7 C8 C3 118.13(11)
C7 C8 C9 119.63(11)
C3 C8 C9 122.22(10)
C10 C9 C14 119.32(11)
C10 C9 C8 119.30(11)
C14 C9 C8 121.37(10)
C11 C10 C9 121.03(11)
C11 C10 H10 119.5
C9 C10 H10 119.5
C10 C11 C12 119.74(11)
C10 C11 H11 120.1
C12 C11 H11 120.1
C13 C12 C11 119.79(11)
C13 C12 H12 120.1
C11 C12 H12 120.1
C12 C13 C14 121.32(11)
C12 C13 H13 119.3
C14 C13 H13 119.3
C13 C14 C9 118.76(11)
C13 C14 C15 120.67(11)
C9 C14 C15 120.10(11)
C16 C15 C14 129.92(11)
C16 C15 H15 115.0
C14 C15 H15 115.0
C15 C16 C17 130.71(11)
C15 C16 H16 114.6
C17 C16 H16 114.6
C18 C17 C22 118.25(11)
C18 C17 C16 122.92(11)
C22 C17 C16 118.60(11)
C19 C18 C17 120.40(11)
C19 C18 H18 119.8
C17 C18 H18 119.8
C18 C19 C20 120.62(12)
C18 C19 H19 119.7
C20 C19 H19 119.7
C21 C20 C19 119.75(12)
C21 C20 H20 120.1
C19 C20 H20 120.1
C20 C21 C22 119.77(11)
C20 C21 H21 120.1
C22 C21 H21 120.1
C21 C22 C17 121.21(12)
C21 C22 H22 119.4
C17 C22 H22 119.4

loop_
_geom_bond_atom_site_label_1
_geom_bond_atom_site_label_2
_geom_bond_distance
O1 C2 1.2158(15)
C1 C2 1.5071(16)
C1 H1A 0.9800
C1 H1B 0.9800
C1 H1C 0.9800
C2 C3 1.5000(16)
C3 C4 1.3971(17)
C3 C8 1.4080(17)
C4 C5 1.3887(18)
C4 H4 0.9500
C5 C6 1.386(2)
C5 H5 0.9500
C6 C7 1.3889(19)
C6 H6 0.9500
C7 C8 1.3990(17)
C7 H7 0.9500
C8 C9 1.4904(17)
C9 C10 1.3981(17)
C9 C14 1.4084(17)
C10 C11 1.3865(18)
C10 H10 0.9500
C11 C12 1.3889(18)
C11 H11 0.9500
C12 C13 1.3864(18)
C12 H12 0.9500
C13 C14 1.3973(17)
C13 H13 0.9500
C14 C15 1.4783(16)
C15 C16 1.3384(17)
C15 H15 0.9500
C16 C17 1.4749(17)
C16 H16 0.9500
C17 C18 1.4003(18)
C17 C22 1.4023(17)
C18 C19 1.3864(17)
C18 H18 0.9500
C19 C20 1.3896(19)
C19 H19 0.9500
C20 C21 1.387(2)
C20 H20 0.9500
C21 C22 1.3873(18)
C21 H21 0.9500
C22 H22 0.9500

loop_
_geom_torsion_atom_site_label_1
_geom_torsion_atom_site_label_2
_geom_torsion_atom_site_label_3
_geom_torsion_atom_site_label_4
_geom_torsion
O1 C2 C3 C4 -134.94(12)
C1 C2 C3 C4 43.07(15)
O1 C2 C3 C8 41.75(17)
C1 C2 C3 C8 -140.24(12)
C8 C3 C4 C5 -1.13(18)
C2 C3 C4 C5 175.61(11)
C3 C4 C5 C6 1.68(19)
C4 C5 C6 C7 -0.9(2)
C5 C6 C7 C8 -0.4(2)
C6 C7 C8 C3 0.95(18)
C6 C7 C8 C9 179.53(11)
C4 C3 C8 C7 -0.18(17)
C2 C3 C8 C7 -176.82(11)
C4 C3 C8 C9 -178.72(11)
C2 C3 C8 C9 4.64(17)
C7 C8 C9 C10 58.21(16)
C3 C8 C9 C10 -123.28(13)
C7 C8 C9 C14 -120.80(13)
C3 C8 C9 C14 57.72(16)
C14 C9 C10 C11 -1.28(18)
C8 C9 C10 C11 179.69(11)
C9 C10 C11 C12 -0.55(18)
C10 C11 C12 C13 1.60(18)
C11 C12 C13 C14 -0.82(18)
C12 C13 C14 C9 -1.00(17)
C12 C13 C14 C15 171.18(11)
C10 C9 C14 C13 2.03(17)
C8 C9 C14 C13 -178.96(11)
C10 C9 C14 C15 -170.20(11)
C8 C9 C14 C15 8.80(17)
C13 C14 C15 C16 38.15(19)
C9 C14 C15 C16 -149.77(13)
C14 C15 C16 C17 11.9(2)
C15 C16 C17 C18 35.36(19)
C15 C16 C17 C22 -150.31(13)
C22 C17 C18 C19 -0.40(17)
C16 C17 C18 C19 173.96(11)
C17 C18 C19 C20 0.36(18)
C18 C19 C20 C21 0.32(18)
C19 C20 C21 C22 -0.95(18)
C20 C21 C22 C17 0.92(18)
C18 C17 C22 C21 -0.25(17)
C16 C17 C22 C21 -174.85(11)
